data_7061579
loop_
_publ_author_name
'Tripathi, Abhishek'
'Deka, Rajesh'
'Butcher, Ray J.'
'Turner, David R.'
'Deacon, Glen B.'
'Singh, Harkesh B.'

_publ_section_title
;
 Exploring the reactivity of L-tellurocystine, Te-protected
 tellurocysteine conjugates and diorganodiselenides towards hydrogen
 peroxide: synthesis and molecular structure analysis
;
_journal_issue 22
_journal_name_full 'New Journal of Chemistry'
_journal_page_first 10550
_journal_page_last 10559
_journal_paper_doi 10.1039/D2NJ00997H
_journal_volume 46
_journal_year 2022
_chemical_formula_moiety 'C14 H14 O4 Se'
_chemical_formula_sum 'C14 H14 O4 Se'
_chemical_formula_weight 325.21
_space_group_crystal_system monoclinic
_space_group_IT_number 14
_space_group_name_Hall '-P 2yn'
_space_group_name_H-M_alt 'P 1 21/n 1'
_atom_sites_solution_hydrogens geom
_audit_creation_method SHELXL-2018/3
_audit_update_record
;
2021-09-28 deposited with the CCDC.	2022-03-28 downloaded from the CCDC.
;
_cell_angle_alpha 90
_cell_angle_beta 93.5017(6)
_cell_angle_gamma 90
_cell_formula_units_Z 4
_cell_length_a 7.41562(5)
_cell_length_b 8.19270(5)
_cell_length_c 21.78490(14)
_cell_measurement_reflns_used 14540
_cell_measurement_temperature 293(2)
_cell_measurement_theta_max 77.1370
_cell_measurement_theta_min 5.7560
_cell_volume 1321.048(15)
_computing_cell_refinement 'CrysAlisPro 1.171.40.61a (Rigaku OD, 2019)'
_computing_data_collection 'CrysAlisPro 1.171.40.61a (Rigaku OD, 2019)'
_computing_data_reduction 'CrysAlisPro 1.171.40.61a (Rigaku OD, 2019)'
_computing_structure_refinement 'SHELXL-2018/3 (Sheldrick, 2018)'
_computing_structure_solution 'SHELXT 2018/2 (Sheldrick, 2018)'
_diffrn_ambient_temperature 293(2)
_diffrn_detector_area_resol_mean 10.0000
_diffrn_measured_fraction_theta_full 1.000
_diffrn_measured_fraction_theta_max 0.999
_diffrn_measurement_device_type 'XtaLAB Synergy, Dualflex, HyPix'
_diffrn_measurement_method '\w scans'
_diffrn_radiation_type CuK\a
_diffrn_radiation_wavelength 1.54184
_diffrn_reflns_av_R_equivalents 0.0455
_diffrn_reflns_av_unetI/netI 0.0223
_diffrn_reflns_Laue_measured_fraction_full 1.000
_diffrn_reflns_Laue_measured_fraction_max 0.999
_diffrn_reflns_limit_h_max 6
_diffrn_reflns_limit_h_min -9
_diffrn_reflns_limit_k_max 10
_diffrn_reflns_limit_k_min -10
_diffrn_reflns_limit_l_max 27
_diffrn_reflns_limit_l_min -27
_diffrn_reflns_number 23988
_diffrn_reflns_point_group_measured_fraction_full 1.000
_diffrn_reflns_point_group_measured_fraction_max 0.999
_diffrn_reflns_theta_full 67.684
_diffrn_reflns_theta_max 77.454
_diffrn_reflns_theta_min 4.066
_diffrn_source 'micro-focus sealed X-ray tube'
_exptl_absorpt_coefficient_mu 3.931
_exptl_absorpt_correction_T_max 1.00000
_exptl_absorpt_correction_T_min 0.50881
_exptl_absorpt_correction_type multi-scan
_exptl_absorpt_process_details
;
CrysAlisPro 1.171.40.61a (Rigaku Oxford Diffraction, 2019)
Empirical absorption correction using spherical harmonics,
 implemented in SCALE3 ABSPACK scaling algorithm.
;
_exptl_crystal_colour colourless
_exptl_crystal_density_diffrn 1.635
_exptl_crystal_description block
_exptl_crystal_F_000 656
_exptl_crystal_size_max 0.132
_exptl_crystal_size_mid 0.063
_exptl_crystal_size_min 0.041
_refine_diff_density_max 0.719
_refine_diff_density_min -0.461
_refine_diff_density_rms 0.070
_refine_ls_extinction_coef 0.00053(12)
_refine_ls_extinction_expression Fc^*^=kFc[1+0.001xFc^2^\l^3^/sin(2\q)]^-1/4^
_refine_ls_extinction_method 'SHELXL-2018/3 (Sheldrick 2018)'
_refine_ls_goodness_of_fit_ref 1.107
_refine_ls_hydrogen_treatment constr
_refine_ls_matrix_type full
_refine_ls_number_parameters 175
_refine_ls_number_reflns 2814
_refine_ls_number_restraints 0
_refine_ls_restrained_S_all 1.107
_refine_ls_R_factor_all 0.0264
_refine_ls_R_factor_gt 0.0259
_refine_ls_shift/su_max 0.002
_refine_ls_shift/su_mean 0.000
_refine_ls_structure_factor_coef Fsqd
_refine_ls_weighting_details 'w=1/[\s^2^(Fo^2^)+(0.0338P)^2^+0.9655P] where P=(Fo^2^+2Fc^2^)/3'
_refine_ls_weighting_scheme calc
_refine_ls_wR_factor_gt 0.0679
_refine_ls_wR_factor_ref 0.0683
_reflns_Friedel_coverage 0.000
_reflns_number_gt 2745
_reflns_number_total 2814
_reflns_threshold_expression 'I > 2\s(I)'
_cod_data_source_file d2nj00997h2.cif
_cod_data_source_block shelx_CCDC1
_cod_original_cell_volume 1321.049(15)
_cod_original_sg_symbol_H-M 'P 21/n'
_cod_database_code 7061579
_shelx_shelxl_version_number 2018/3
_shelx_space_group_comment
;
The symmetry employed for this shelxl refinement is uniquely defined
by the following loop, which should always be used as a source of
symmetry information in preference to the above space-group names.
They are only intended as comments.
;

loop_
_space_group_symop_operation_xyz
'x, y, z'
'-x+1/2, y+1/2, -z+1/2'
'-x, -y, -z'
'x-1/2, -y-1/2, z-1/2'

loop_
_atom_site_label
_atom_site_type_symbol
_atom_site_fract_x
_atom_site_fract_y
_atom_site_fract_z
_atom_site_U_iso_or_equiv
_atom_site_adp_type
_atom_site_occupancy
_atom_site_site_symmetry_order
_atom_site_calc_flag
_atom_site_refinement_flags_posn
_atom_site_refinement_flags_adp
_atom_site_refinement_flags_occupancy
_atom_site_disorder_assembly
_atom_site_disorder_group
Se1 Se 0.11729(2) 0.67067(2) 0.62768(2) 0.01847(9) Uani 1 1 d . . . . .
O1 O 0.1090(2) 0.84310(15) 0.59126(7) 0.0261(3) Uani 1 1 d . . . . .
O1A O -0.05612(17) 0.61136(18) 0.66349(6) 0.0270(3) Uani 1 1 d . . . . .
O2 O 0.72918(18) 0.70232(17) 0.82117(6) 0.0257(3) Uani 1 1 d . . . . .
O2A O 0.32436(19) 0.15410(15) 0.44970(6) 0.0235(3) Uani 1 1 d . . . . .
C1 C 0.3147(2) 0.6830(2) 0.68789(8) 0.0190(3) Uani 1 1 d . . . . .
C1A C 0.1762(2) 0.5063(2) 0.57052(8) 0.0192(3) Uani 1 1 d . . . . .
C2 C 0.4616(2) 0.7812(2) 0.67682(8) 0.0206(3) Uani 1 1 d . . . . .
H2 H 0.464455 0.839439 0.640261 0.025 Uiso 1 1 calc R U . . .
C2A C 0.1540(3) 0.3444(2) 0.58715(9) 0.0227(4) Uani 1 1 d . . . . .
H2A H 0.107166 0.318361 0.624569 0.027 Uiso 1 1 calc R U . . .
C3 C 0.6035(2) 0.7914(2) 0.72063(8) 0.0212(3) Uani 1 1 d . . . . .
H3 H 0.702589 0.857178 0.713975 0.025 Uiso 1 1 calc R U . . .
C3A C 0.2021(3) 0.2219(2) 0.54753(8) 0.0217(3) Uani 1 1 d . . . . .
H3A H 0.189250 0.112770 0.558244 0.026 Uiso 1 1 calc R U . . .
C4 C 0.5970(2) 0.7019(2) 0.77517(8) 0.0202(3) Uani 1 1 d . . . . .
C4A C 0.2700(2) 0.2640(2) 0.49136(8) 0.0188(3) Uani 1 1 d . . . . .
C5 C 0.4489(2) 0.6022(2) 0.78536(8) 0.0217(4) Uani 1 1 d . . . . .
H5 H 0.446412 0.542339 0.821574 0.026 Uiso 1 1 calc R U . . .
C5A C 0.2884(3) 0.4277(2) 0.47485(8) 0.0226(4) Uani 1 1 d . . . . .
H5A H 0.331656 0.454454 0.436953 0.027 Uiso 1 1 calc R U . . .
C6 C 0.3062(2) 0.5924(2) 0.74175(8) 0.0208(3) Uani 1 1 d . . . . .
H6 H 0.206686 0.526877 0.748178 0.025 Uiso 1 1 calc R U . . .
C6A C 0.2424(2) 0.5495(2) 0.51464(8) 0.0221(4) Uani 1 1 d . . . . .
H6A H 0.255676 0.658751 0.504197 0.027 Uiso 1 1 calc R U . . .
C7 C 0.8812(3) 0.8079(3) 0.81462(10) 0.0295(4) Uani 1 1 d . . . . .
H7A H 0.939885 0.779100 0.778070 0.044 Uiso 1 1 calc R U . . .
H7B H 0.964752 0.796161 0.849762 0.044 Uiso 1 1 calc R U . . .
H7C H 0.840541 0.919019 0.811646 0.044 Uiso 1 1 calc R U . . .
C7A C 0.2806(3) -0.0140(2) 0.45979(9) 0.0258(4) Uani 1 1 d . . . . .
H7AA H 0.315607 -0.078311 0.425653 0.039 Uiso 1 1 calc R U . . .
H7AB H 0.152814 -0.024553 0.463625 0.039 Uiso 1 1 calc R U . . .
H7AC H 0.343987 -0.051663 0.496848 0.039 Uiso 1 1 calc R U . . .

loop_
_atom_site_aniso_label
_atom_site_aniso_U_11
_atom_site_aniso_U_22
_atom_site_aniso_U_33
_atom_site_aniso_U_23
_atom_site_aniso_U_13
_atom_site_aniso_U_12
Se1 0.02067(13) 0.01624(12) 0.01870(12) -0.00117(6) 0.00283(7) 0.00173(6)
O1 0.0327(7) 0.0179(6) 0.0275(7) 0.0014(5) 0.0009(6) 0.0041(5)
O1A 0.0215(6) 0.0317(7) 0.0285(7) -0.0027(6) 0.0073(5) -0.0009(5)
O2 0.0264(7) 0.0269(6) 0.0235(6) 0.0046(5) -0.0014(5) -0.0040(5)
O2A 0.0295(7) 0.0202(6) 0.0215(6) -0.0025(5) 0.0069(5) 0.0026(5)
C1 0.0229(9) 0.0167(8) 0.0178(8) -0.0021(6) 0.0042(7) 0.0012(6)
C1A 0.0193(8) 0.0188(8) 0.0196(8) -0.0021(6) 0.0017(6) 0.0004(6)
C2 0.0255(9) 0.0194(8) 0.0174(8) 0.0015(6) 0.0053(6) 0.0006(7)
C2A 0.0287(9) 0.0193(9) 0.0207(8) 0.0018(6) 0.0063(7) -0.0012(7)
C3 0.0203(8) 0.0203(8) 0.0236(8) 0.0013(7) 0.0064(7) -0.0013(7)
C3A 0.0271(9) 0.0164(8) 0.0218(8) 0.0013(7) 0.0033(7) -0.0001(7)
C4 0.0238(9) 0.0184(8) 0.0185(8) -0.0019(6) 0.0022(7) 0.0019(7)
C4A 0.0167(8) 0.0203(8) 0.0193(8) -0.0020(7) -0.0003(6) 0.0020(6)
C5 0.0285(9) 0.0182(8) 0.0190(8) 0.0018(6) 0.0061(7) -0.0011(7)
C5A 0.0268(9) 0.0227(9) 0.0187(8) 0.0024(7) 0.0051(6) -0.0021(7)
C6 0.0240(8) 0.0179(8) 0.0210(8) -0.0004(6) 0.0059(6) -0.0025(7)
C6A 0.0255(9) 0.0188(8) 0.0223(8) 0.0025(7) 0.0036(7) -0.0012(7)
C7 0.0248(10) 0.0332(10) 0.0302(10) 0.0032(8) -0.0018(8) -0.0044(8)
C7A 0.0306(9) 0.0189(8) 0.0281(9) -0.0053(7) 0.0020(7) 0.0009(7)

loop_
_atom_type_symbol
_atom_type_description
_atom_type_scat_dispersion_real
_atom_type_scat_dispersion_imag
_atom_type_scat_source
C C 0.0181 0.0091 'International Tables Vol C Tables 4.2.6.8 and 6.1.1.4'
H H 0.0000 0.0000 'International Tables Vol C Tables 4.2.6.8 and 6.1.1.4'
O O 0.0492 0.0322 'International Tables Vol C Tables 4.2.6.8 and 6.1.1.4'
Se Se -0.7943 1.1372 'International Tables Vol C Tables 4.2.6.8 and 6.1.1.4'

loop_
_geom_angle_atom_site_label_1
_geom_angle_atom_site_label_2
_geom_angle_atom_site_label_3
_geom_angle
_geom_angle_site_symmetry_1
_geom_angle_site_symmetry_3
_geom_angle_publ_flag
O1A Se1 O1 119.37(7) . . ?
O1A Se1 C1A 108.89(7) . . ?
O1 Se1 C1A 107.47(7) . . ?
O1A Se1 C1 106.46(7) . . ?
O1 Se1 C1 107.17(7) . . ?
C1A Se1 C1 106.86(7) . . ?
C4 O2 C7 117.63(15) . . ?
C4A O2A C7A 117.07(14) . . ?
C2 C1 C6 122.13(17) . . ?
C2 C1 Se1 119.28(13) . . ?
C6 C1 Se1 118.59(13) . . ?
C6A C1A C2A 121.84(16) . . ?
C6A C1A Se1 120.11(13) . . ?
C2A C1A Se1 118.04(13) . . ?
C3 C2 C1 119.27(16) . . ?
C3 C2 H2 120.4 . . ?
C1 C2 H2 120.4 . . ?
C3A C2A C1A 119.41(17) . . ?
C3A C2A H2A 120.3 . . ?
C1A C2A H2A 120.3 . . ?
C2 C3 C4 119.46(17) . . ?
C2 C3 H3 120.3 . . ?
C4 C3 H3 120.3 . . ?
C2A C3A C4A 119.21(17) . . ?
C2A C3A H3A 120.4 . . ?
C4A C3A H3A 120.4 . . ?
O2 C4 C5 115.01(16) . . ?
O2 C4 C3 124.40(17) . . ?
C5 C4 C3 120.59(17) . . ?
O2A C4A C3A 124.08(16) . . ?
O2A C4A C5A 115.27(15) . . ?
C3A C4A C5A 120.64(16) . . ?
C6 C5 C4 120.09(16) . . ?
C6 C5 H5 120.0 . . ?
C4 C5 H5 120.0 . . ?
C6A C5A C4A 120.09(16) . . ?
C6A C5A H5A 120.0 . . ?
C4A C5A H5A 120.0 . . ?
C5 C6 C1 118.45(16) . . ?
C5 C6 H6 120.8 . . ?
C1 C6 H6 120.8 . . ?
C5A C6A C1A 118.80(17) . . ?
C5A C6A H6A 120.6 . . ?
C1A C6A H6A 120.6 . . ?
O2 C7 H7A 109.5 . . ?
O2 C7 H7B 109.5 . . ?
H7A C7 H7B 109.5 . . ?
O2 C7 H7C 109.5 . . ?
H7A C7 H7C 109.5 . . ?
H7B C7 H7C 109.5 . . ?
O2A C7A H7AA 109.5 . . ?
O2A C7A H7AB 109.5 . . ?
H7AA C7A H7AB 109.5 . . ?
O2A C7A H7AC 109.5 . . ?
H7AA C7A H7AC 109.5 . . ?
H7AB C7A H7AC 109.5 . . ?

loop_
_geom_bond_atom_site_label_1
_geom_bond_atom_site_label_2
_geom_bond_distance
_geom_bond_site_symmetry_2
_geom_bond_publ_flag
Se1 O1A 1.6189(13) . ?
Se1 O1 1.6195(13) . ?
Se1 C1A 1.9028(17) . ?
Se1 C1 1.9078(19) . ?
O2 C4 1.358(2) . ?
O2 C7 1.435(2) . ?
O2A C4A 1.357(2) . ?
O2A C7A 1.435(2) . ?
C1 C2 1.387(2) . ?
C1 C6 1.393(2) . ?
C1A C6A 1.386(2) . ?
C1A C2A 1.388(2) . ?
C2 C3 1.379(3) . ?
C2 H2 0.9300 . ?
C2A C3A 1.385(3) . ?
C2A H2A 0.9300 . ?
C3 C4 1.399(2) . ?
C3 H3 0.9300 . ?
C3A C4A 1.395(2) . ?
C3A H3A 0.9300 . ?
C4 C5 1.398(3) . ?
C4A C5A 1.397(3) . ?
C5 C6 1.381(3) . ?
C5 H5 0.9300 . ?
C5A C6A 1.379(3) . ?
C5A H5A 0.9300 . ?
C6 H6 0.9300 . ?
C6A H6A 0.9300 . ?
C7 H7A 0.9600 . ?
C7 H7B 0.9600 . ?
C7 H7C 0.9600 . ?
C7A H7AA 0.9600 . ?
C7A H7AB 0.9600 . ?
C7A H7AC 0.9600 . ?

loop_
_geom_hbond_atom_site_label_D
_geom_hbond_atom_site_label_H
_geom_hbond_atom_site_label_A
_geom_hbond_distance_DH
_geom_hbond_distance_HA
_geom_hbond_distance_DA
_geom_hbond_angle_DHA
_geom_hbond_site_symmetry_A
_geom_hbond_publ_flag
C2 H2 O2A 0.93 2.58 3.306(2) 135.0 3_666 yes
C3A H3A O1 0.93 2.41 3.331(2) 170.8 1_545 yes
C5 H5 O1 0.93 2.56 3.472(2) 168.3 2_546 yes
C7A H7AA O2 0.96 2.54 3.392(2) 148.1 4_565 yes

loop_
_geom_torsion_atom_site_label_1
_geom_torsion_atom_site_label_2
_geom_torsion_atom_site_label_3
_geom_torsion_atom_site_label_4
_geom_torsion
_geom_torsion_site_symmetry_1
_geom_torsion_site_symmetry_2
_geom_torsion_site_symmetry_3
_geom_torsion_site_symmetry_4
_geom_torsion_publ_flag
C6 C1 C2 C3 -0.7(3) . . . . ?
Se1 C1 C2 C3 179.32(13) . . . . ?
C6A C1A C2A C3A 1.2(3) . . . . ?
Se1 C1A C2A C3A -177.58(14) . . . . ?
C1 C2 C3 C4 0.4(3) . . . . ?
C1A C2A C3A C4A -0.7(3) . . . . ?
C7 O2 C4 C5 -177.31(16) . . . . ?
C7 O2 C4 C3 3.3(3) . . . . ?
C2 C3 C4 O2 179.68(16) . . . . ?
C2 C3 C4 C5 0.3(3) . . . . ?
C7A O2A C4A C3A 10.9(2) . . . . ?
C7A O2A C4A C5A -169.92(16) . . . . ?
C2A C3A C4A O2A 178.71(17) . . . . ?
C2A C3A C4A C5A -0.4(3) . . . . ?
O2 C4 C5 C6 179.89(16) . . . . ?
C3 C4 C5 C6 -0.7(3) . . . . ?
O2A C4A C5A C6A -178.01(16) . . . . ?
C3A C4A C5A C6A 1.2(3) . . . . ?
C4 C5 C6 C1 0.4(3) . . . . ?
C2 C1 C6 C5 0.3(3) . . . . ?
Se1 C1 C6 C5 -179.68(13) . . . . ?
C4A C5A C6A C1A -0.8(3) . . . . ?
C2A C1A C6A C5A -0.4(3) . . . . ?
Se1 C1A C6A C5A 178.32(13) . . . . ?
